data_7238835
loop_
_publ_author_name
'Goswami, Pramod Kumar'
'Singh, Monika'
'Thaimattam, Ram'
'Ramanan, Arunachalam'

_publ_section_title
;
 Extending the supramolecular synthon concept in flexible
 polyaminocarboxylate based coordination polymers
;
_journal_issue 45
_journal_name_full CrystEngComm
_journal_page_first 9787
_journal_paper_doi 10.1039/c3ce41067f
_journal_volume 15
_journal_year 2013
_chemical_formula_moiety 'C15 H13 Cu2 N6 O16, 4(O)'
_chemical_formula_sum 'C15 H13 Cu2 N6 O20'
_chemical_formula_weight 724.41
_space_group_IT_number 15
_space_group_name_Hall '-C 2yc'
_space_group_name_H-M_alt 'C 1 2/c 1'
_symmetry_cell_setting monoclinic
_symmetry_space_group_name_Hall '-C 2yc'
_symmetry_space_group_name_H-M 'C 1 2/c 1'
_atom_sites_solution_hydrogens geom
_atom_sites_solution_primary direct
_atom_sites_solution_secondary difmap
_audit_creation_method 'SHELXTL-NT2000 ver.6.12'
_cell_angle_alpha 90.00
_cell_angle_beta 90.688(4)
_cell_angle_gamma 90.00
_cell_formula_units_Z 8
_cell_length_a 20.045(4)
_cell_length_b 12.656(3)
_cell_length_c 21.157(4)
_cell_measurement_reflns_used 6560
_cell_measurement_temperature 150(2)
_cell_measurement_theta_max 25.30
_cell_measurement_theta_min 2.72
_cell_volume 5366.9(19)
_computing_cell_refinement 'Bruker SMART'
_computing_data_collection 'Bruker SMART'
_computing_data_reduction 'Bruker SAINT'
_computing_molecular_graphics 'Bruker SHELXTL'
_computing_publication_material 'Bruker SHELXTL'
_computing_structure_refinement 'SHELXL-97 (Sheldrick, 1997)'
_computing_structure_solution 'SHELXS-97 (Sheldrick, 1990)'
_diffrn_ambient_temperature 150(2)
_diffrn_measured_fraction_theta_full 0.996
_diffrn_measured_fraction_theta_max 0.996
_diffrn_measurement_device_type 'CCD area detector'
_diffrn_measurement_method 'phi and omega scans'
_diffrn_radiation_monochromator graphite
_diffrn_radiation_source 'fine-focus sealed tube'
_diffrn_radiation_type MoK\a
_diffrn_radiation_wavelength 0.71073
_diffrn_reflns_av_R_equivalents 0.0403
_diffrn_reflns_av_sigmaI/netI 0.0312
_diffrn_reflns_limit_h_max 23
_diffrn_reflns_limit_h_min -23
_diffrn_reflns_limit_k_max 15
_diffrn_reflns_limit_k_min -15
_diffrn_reflns_limit_l_max 25
_diffrn_reflns_limit_l_min -25
_diffrn_reflns_number 23407
_diffrn_reflns_theta_full 25.00
_diffrn_reflns_theta_max 25.00
_diffrn_reflns_theta_min 1.90
_exptl_absorpt_coefficient_mu 1.686
_exptl_absorpt_correction_T_max 0.724
_exptl_absorpt_correction_T_min 0.567
_exptl_absorpt_correction_type multi-scan
_exptl_absorpt_process_details '(SADABS; Bruker, 2000)'
_exptl_crystal_colour blue
_exptl_crystal_density_diffrn 1.793
_exptl_crystal_density_method 'not measured'
_exptl_crystal_description plate
_exptl_crystal_F_000 3366
_exptl_crystal_size_max 0.434
_exptl_crystal_size_mid 0.285
_exptl_crystal_size_min 0.191
_refine_diff_density_max 0.873
_refine_diff_density_min -1.216
_refine_diff_density_rms 0.167
_refine_ls_extinction_coef 0?
_refine_ls_extinction_method none
_refine_ls_goodness_of_fit_ref 1.192
_refine_ls_hydrogen_treatment constr
_refine_ls_matrix_type full
_refine_ls_number_parameters 399
_refine_ls_number_reflns 4722
_refine_ls_number_restraints 0
_refine_ls_restrained_S_all 1.192
_refine_ls_R_factor_all 0.1161
_refine_ls_R_factor_gt 0.1139
_refine_ls_shift/su_max 0.004
_refine_ls_shift/su_mean 0.001
_refine_ls_structure_factor_coef Fsqd
_refine_ls_weighting_details 'calc w=1/[\s^2^(Fo^2^)+(0.0001P)^2^+246.2123P] where P=(Fo^2^+2Fc^2^)/3'
_refine_ls_weighting_scheme calc
_refine_ls_wR_factor_gt 0.2269
_refine_ls_wR_factor_ref 0.2279
_reflns_number_gt 4268
_reflns_number_total 4722
_reflns_threshold_expression >2sigma(I)
_cod_data_source_file c3ce41067f.txt
_cod_data_source_block Solid3b
_cod_depositor_comments
;
The following automatic conversions were performed:

data item '_symmetry_cell_setting' value 'Monoclinic' was changed to
'monoclinic' in accordance with the
/home/saulius/struct/COD-crude-data/automatic-downloads/DataCite-retrospective/RSC/depositions/lib/dictionaries/cif_core.dic
dictionary named 'cif_core.dic' version 2.4.2 last updated on
2011-04-26.

Automatic conversion script
Id: cif_fix_values 6909 2019-04-08 15:41:33Z antanas 
;
_cod_original_sg_symbol_H-M C2/c
_cod_database_code 7238835

loop_
_symmetry_equiv_pos_as_xyz
'x, y, z'
'-x, y, -z+1/2'
'x+1/2, y+1/2, z'
'-x+1/2, y+1/2, -z+1/2'
'-x, -y, -z'
'x, -y, z-1/2'
'-x+1/2, -y+1/2, -z'
'x+1/2, -y+1/2, z-1/2'

loop_
_atom_site_label
_atom_site_type_symbol
_atom_site_fract_x
_atom_site_fract_y
_atom_site_fract_z
_atom_site_U_iso_or_equiv
_atom_site_adp_type
_atom_site_occupancy
_atom_site_symmetry_multiplicity
_atom_site_calc_flag
_atom_site_refinement_flags
Cu1 Cu 0.23489(6) -0.17836(11) 0.39699(6) 0.0311(4) Uani 1 1 d .
Cu2 Cu 0.53296(7) 0.60669(12) 0.46400(8) 0.0435(5) Uani 1 1 d .
O1 O 0.4588(4) 0.1049(8) 0.7085(4) 0.053(2) Uani 1 1 d .
O2 O 0.3824(4) 0.1587(10) 0.7737(4) 0.070(3) Uani 1 1 d .
O3 O 0.2795(4) -0.0973(8) 0.5817(5) 0.054(2) Uani 1 1 d .
O4 O 0.3768(4) -0.2106(6) 0.4600(4) 0.042(2) Uani 1 1 d .
O5 O 0.3157(3) -0.0924(6) 0.4066(4) 0.0358(18) Uani 1 1 d .
O6 O 0.2059(3) -0.1534(5) 0.4846(3) 0.0282(16) Uani 1 1 d .
O7 O 0.1574(4) -0.2707(6) 0.3846(4) 0.0372(18) Uani 1 1 d .
O8 O 0.2622(4) -0.2130(8) 0.3109(4) 0.049(2) Uani 1 1 d .
O9 O 0.1795(4) -0.0318(6) 0.3658(4) 0.0377(18) Uani 1 1 d .
O10 O 0.3057(4) 0.0706(8) 0.3244(5) 0.056(3) Uani 1 1 d .
H10 H 0.3165 0.0213 0.3476 0.084 Uiso 1 1 calc R
O11 O 0.3566(6) 0.1963(10) 0.2723(5) 0.085(4) Uani 1 1 d .
O12 O 0.4457(4) 0.4801(7) 0.4608(5) 0.051(2) Uani 1 1 d .
O13 O 0.3871(5) 0.5434(9) 0.3818(5) 0.065(3) Uani 1 1 d .
O14 O 0.5884(4) 0.5229(7) 0.4104(4) 0.049(2) Uani 1 1 d .
O15 O 0.4947(4) 0.6757(8) 0.3877(5) 0.055(2) Uani 1 1 d .
O16 O 0.4868(4) 0.7130(8) 0.5143(5) 0.057(3) Uani 1 1 d .
O1W O 0.4656(7) 0.6606(12) 0.6364(7) 0.108(5) Uani 1 1 d .
O2W O 0.5614(10) 0.6353(14) 0.2755(7) 0.143(7) Uani 1 1 d .
O3W O 0.3597(8) 0.3494(12) 0.2166(7) 0.044(5) Uani 0.50 1 d P
O4W O 0.2965(12) 0.558(3) 0.2794(9) 0.269(18) Uani 1 1 d .
O5W O 0.429(3) 0.410(3) 0.2624(16) 0.170(18) Uani 0.50 1 d P
N1 N 0.3709(4) 0.0518(8) 0.6174(4) 0.033(2) Uani 1 1 d .
N2 N 0.3945(4) 0.0477(7) 0.5117(4) 0.030(2) Uani 1 1 d .
N3 N 0.4175(4) 0.0486(7) 0.4060(4) 0.029(2) Uani 1 1 d .
N4 N 0.3741(4) 0.2032(7) 0.4500(4) 0.0280(19) Uani 1 1 d .
N5 N 0.3372(5) 0.3539(7) 0.4993(4) 0.035(2) Uani 1 1 d .
N6 N 0.3524(4) 0.2026(7) 0.5608(4) 0.030(2) Uani 1 1 d .
C1 C 0.3989(5) 0.1242(9) 0.7230(5) 0.033(3) Uani 1 1 d .
C2 C 0.3452(5) 0.1030(10) 0.6743(5) 0.034(3) Uani 1 1 d .
H2A H 0.3114 0.0581 0.6927 0.041 Uiso 1 1 calc R
H2B H 0.3242 0.1692 0.6625 0.041 Uiso 1 1 calc R
C3 C 0.3310(5) -0.1332(11) 0.6043(5) 0.039(3) Uani 1 1 d .
C4 C 0.3874(6) -0.0592(10) 0.6216(5) 0.037(3) Uani 1 1 d .
H4A H 0.4019 -0.0746 0.6645 0.045 Uiso 1 1 calc R
H4B H 0.4246 -0.0733 0.5940 0.045 Uiso 1 1 calc R
C5 C 0.3716(5) 0.1021(9) 0.5615(5) 0.031(2) Uani 1 1 d .
C6 C 0.3945(5) 0.1016(9) 0.4576(5) 0.031(2) Uani 1 1 d .
C7 C 0.4327(5) -0.0634(8) 0.4144(5) 0.026(2) Uani 1 1 d .
H7A H 0.4650 -0.0710 0.4486 0.031 Uiso 1 1 calc R
H7B H 0.4530 -0.0900 0.3762 0.031 Uiso 1 1 calc R
C8 C 0.3710(5) -0.1313(9) 0.4293(5) 0.028(2) Uani 1 1 d .
C9 C 0.4222(6) 0.1019(11) 0.3480(5) 0.048(3) Uani 1 1 d .
H9A H 0.4502 0.0600 0.3207 0.057 Uiso 1 1 calc R
H9B H 0.4453 0.1680 0.3558 0.057 Uiso 1 1 calc R
C10 C 0.3582(7) 0.1270(11) 0.3116(6) 0.050(3) Uani 1 1 d .
C11 C 0.1522(5) 0.0225(9) 0.4058(5) 0.033(3) Uani 1 1 d .
C12 C 0.3544(5) 0.2502(8) 0.5024(6) 0.032(2) Uani 1 1 d .
C13 C 0.3058(6) 0.4049(9) 0.5533(6) 0.040(3) Uani 1 1 d .
H13A H 0.2882 0.3498 0.5803 0.048 Uiso 1 1 calc R
H13B H 0.2680 0.4454 0.5375 0.048 Uiso 1 1 calc R
C14 C 0.3359(6) 0.4063(9) 0.4387(6) 0.043(3) Uani 1 1 d .
H14A H 0.2948 0.4464 0.4352 0.051 Uiso 1 1 calc R
H14B H 0.3350 0.3529 0.4059 0.051 Uiso 1 1 calc R
C15 C 0.3936(6) 0.4799(9) 0.4266(6) 0.039(3) Uani 1 1 d .

loop_
_atom_site_aniso_label
_atom_site_aniso_U_11
_atom_site_aniso_U_22
_atom_site_aniso_U_33
_atom_site_aniso_U_23
_atom_site_aniso_U_13
_atom_site_aniso_U_12
Cu1 0.0257(7) 0.0335(7) 0.0341(7) 0.0117(6) 0.0033(5) 0.0028(6)
Cu2 0.0286(7) 0.0383(9) 0.0639(11) -0.0020(8) 0.0065(7) 0.0042(6)
O1 0.039(5) 0.084(7) 0.037(5) -0.021(5) 0.005(4) 0.000(5)
O2 0.040(5) 0.121(10) 0.048(6) -0.041(6) 0.005(4) -0.003(6)
O3 0.032(4) 0.056(6) 0.073(6) 0.010(5) -0.014(4) 0.004(4)
O4 0.028(4) 0.039(5) 0.058(5) 0.022(4) 0.001(4) 0.006(3)
O5 0.024(4) 0.044(5) 0.039(4) 0.003(4) -0.004(3) -0.006(3)
O6 0.034(4) 0.024(4) 0.026(4) 0.014(3) -0.003(3) -0.001(3)
O7 0.036(4) 0.034(5) 0.041(5) 0.004(4) -0.007(3) 0.001(4)
O8 0.043(5) 0.069(6) 0.035(4) -0.010(4) 0.014(4) -0.011(4)
O9 0.040(4) 0.030(4) 0.042(5) -0.004(4) 0.000(4) 0.003(4)
O10 0.049(5) 0.059(7) 0.061(6) 0.025(5) -0.004(4) -0.005(5)
O11 0.103(9) 0.081(9) 0.070(7) 0.045(7) -0.012(6) -0.019(7)
O12 0.031(4) 0.056(6) 0.068(6) 0.008(5) 0.005(4) 0.002(4)
O13 0.052(6) 0.068(7) 0.074(7) 0.026(6) -0.007(5) -0.017(5)
O14 0.030(4) 0.044(5) 0.072(6) -0.012(5) 0.005(4) 0.006(4)
O15 0.044(5) 0.053(6) 0.069(6) 0.020(5) 0.007(4) 0.002(4)
O16 0.037(5) 0.054(6) 0.080(7) -0.016(5) -0.014(5) 0.019(4)
O1W 0.083(9) 0.119(12) 0.122(12) -0.039(10) 0.008(8) -0.001(8)
O2W 0.206(18) 0.137(15) 0.087(11) -0.007(10) 0.059(11) -0.023(13)
O3W 0.054(10) 0.030(9) 0.046(9) 0.034(7) -0.048(8) -0.009(7)
O4W 0.20(2) 0.52(5) 0.090(13) 0.04(2) -0.043(14) -0.17(3)
O5W 0.33(6) 0.09(2) 0.09(2) 0.01(2) 0.02(3) 0.03(3)
N1 0.039(5) 0.039(5) 0.022(4) 0.001(4) -0.002(4) 0.004(4)
N2 0.032(5) 0.035(5) 0.023(4) -0.008(4) -0.002(4) 0.009(4)
N3 0.034(5) 0.031(5) 0.024(4) -0.006(4) 0.009(4) -0.004(4)
N4 0.033(5) 0.027(5) 0.024(4) 0.002(4) 0.005(4) -0.003(4)
N5 0.051(6) 0.015(4) 0.038(5) 0.002(4) 0.001(4) -0.011(4)
N6 0.032(5) 0.027(5) 0.030(5) -0.005(4) 0.005(4) 0.004(4)
C1 0.039(6) 0.038(7) 0.022(5) -0.006(5) 0.012(5) 0.008(5)
C2 0.036(6) 0.039(6) 0.027(6) 0.000(5) 0.009(5) 0.010(5)
C3 0.029(6) 0.066(9) 0.023(6) 0.010(6) 0.001(4) 0.007(6)
C4 0.039(6) 0.049(7) 0.024(5) 0.010(5) -0.006(5) 0.011(5)
C5 0.013(4) 0.040(6) 0.038(6) -0.014(5) -0.013(4) 0.005(4)
C6 0.021(5) 0.040(6) 0.030(6) -0.010(5) -0.003(4) -0.003(5)
C7 0.017(5) 0.038(6) 0.023(5) -0.010(4) -0.001(4) -0.002(4)
C8 0.025(5) 0.036(6) 0.025(5) -0.005(5) -0.003(4) -0.001(5)
C9 0.057(8) 0.062(8) 0.024(6) -0.009(6) 0.029(6) -0.003(7)
C10 0.048(7) 0.052(9) 0.050(8) 0.015(7) 0.001(6) 0.000(6)
C11 0.031(6) 0.027(6) 0.043(7) 0.008(5) 0.010(5) 0.015(5)
C12 0.023(5) 0.020(5) 0.052(7) 0.010(5) 0.003(5) -0.001(4)
C13 0.043(7) 0.025(6) 0.051(7) 0.000(5) 0.007(6) -0.004(5)
C14 0.054(7) 0.017(6) 0.057(8) -0.005(5) 0.004(6) -0.012(5)
C15 0.048(7) 0.022(6) 0.046(7) -0.005(5) 0.008(6) -0.002(5)

loop_
_atom_type_symbol
_atom_type_description
_atom_type_scat_dispersion_real
_atom_type_scat_dispersion_imag
_atom_type_scat_source
C C 0.0033 0.0016 'International Tables Vol C Tables 4.2.6.8 and 6.1.1.4'
H H 0.0000 0.0000 'International Tables Vol C Tables 4.2.6.8 and 6.1.1.4'
N N 0.0061 0.0033 'International Tables Vol C Tables 4.2.6.8 and 6.1.1.4'
O O 0.0106 0.0060 'International Tables Vol C Tables 4.2.6.8 and 6.1.1.4'
Cu Cu 0.3201 1.2651 'International Tables Vol C Tables 4.2.6.8 and 6.1.1.4'

loop_
_geom_angle_atom_site_label_1
_geom_angle_atom_site_label_2
_geom_angle_atom_site_label_3
_geom_angle
_geom_angle_site_symmetry_1
_geom_angle_site_symmetry_3
O8 Cu1 O7 88.4(3) . .
O8 Cu1 O5 88.9(3) . .
O7 Cu1 O5 176.5(3) . .
O8 Cu1 O6 176.2(4) . .
O7 Cu1 O6 88.8(3) . .
O5 Cu1 O6 93.8(3) . .
O8 Cu1 O9 93.1(4) . .
O7 Cu1 O9 93.7(3) . .
O5 Cu1 O9 88.7(3) . .
O6 Cu1 O9 89.6(3) . .
O14 Cu2 O16 169.7(4) . .
O14 Cu2 O12 92.7(4) . 5_666
O16 Cu2 O12 92.5(4) . 5_666
O14 Cu2 O15 89.0(4) . .
O16 Cu2 O15 87.7(4) . .
O12 Cu2 O15 168.2(4) 5_666 .
O14 Cu2 O12 92.4(3) . .
O16 Cu2 O12 97.3(4) . .
O12 Cu2 O12 78.5(4) 5_666 .
O15 Cu2 O12 89.8(4) . .
C8 O5 Cu1 121.9(7) . .
C3 O7 Cu1 114.0(7) 7_546 .
C11 O9 Cu1 118.9(7) . .
C10 O10 H10 109.5 . .
C15 O12 Cu2 129.1(8) . 5_666
C15 O12 Cu2 128.4(8) . .
Cu2 O12 Cu2 101.5(4) 5_666 .
C11 O14 Cu2 129.2(8) 3 .
C5 N1 C4 120.6(9) . .
C5 N1 C2 121.4(9) . .
C4 N1 C2 117.5(9) . .
C6 N2 C5 114.4(10) . .
C6 N3 C9 119.3(10) . .
C6 N3 C7 116.8(9) . .
C9 N3 C7 123.9(9) . .
C12 N4 C6 114.7(9) . .
C12 N5 C14 119.3(10) . .
C12 N5 C13 120.0(9) . .
C14 N5 C13 119.2(9) . .
C5 N6 C12 114.7(9) . .
O2 C1 O1 123.8(11) . .
O2 C1 C2 118.1(10) . .
O1 C1 C2 118.1(9) . .
N1 C2 C1 112.7(8) . .
N1 C2 H2A 109.0 . .
C1 C2 H2A 109.0 . .
N1 C2 H2B 109.1 . .
C1 C2 H2B 109.1 . .
H2A C2 H2B 107.8 . .
O3 C3 O7 125.8(12) . 7_546
O3 C3 C4 119.4(12) . .
O7 C3 C4 114.8(10) 7_546 .
N1 C4 C3 114.8(9) . .
N1 C4 H4A 108.6 . .
C3 C4 H4A 108.6 . .
N1 C4 H4B 108.6 . .
C3 C4 H4B 108.6 . .
H4A C4 H4B 107.5 . .
N6 C5 N2 125.7(11) . .
N6 C5 N1 117.2(9) . .
N2 C5 N1 117.0(10) . .
N2 C6 N4 125.6(9) . .
N2 C6 N3 116.0(10) . .
N4 C6 N3 118.3(10) . .
N3 C7 C8 113.6(8) . .
N3 C7 H7A 108.8 . .
C8 C7 H7A 108.8 . .
N3 C7 H7B 108.8 . .
C8 C7 H7B 108.8 . .
H7A C7 H7B 107.7 . .
O4 C8 O5 126.4(10) . .
O4 C8 C7 120.2(9) . .
O5 C8 C7 113.4(9) . .
N3 C9 C10 118.6(10) . .
N3 C9 H9A 107.7 . .
C10 C9 H9A 107.7 . .
N3 C9 H9B 107.7 . .
C10 C9 H9B 107.7 . .
H9A C9 H9B 107.1 . .
O11 C10 O10 121.8(13) . .
O11 C10 C9 121.0(13) . .
O10 C10 C9 117.2(11) . .
O9 C11 O14 120.6(11) . 3_445
O9 C11 C13 119.0(10) . 7_556
O14 C11 C13 120.2(10) 3_445 7_556
N4 C12 N5 118.1(10) . .
N4 C12 N6 124.7(9) . .
N5 C12 N6 117.2(10) . .
N5 C13 C11 118.3(9) . 7_556
N5 C13 H13A 107.7 . .
C11 C13 H13A 107.7 7_556 .
N5 C13 H13B 107.7 . .
C11 C13 H13B 107.7 7_556 .
H13A C13 H13B 107.1 . .
N5 C14 C15 115.5(11) . .
N5 C14 H14A 108.4 . .
C15 C14 H14A 108.4 . .
N5 C14 H14B 108.4 . .
C15 C14 H14B 108.4 . .
H14A C14 H14B 107.5 . .
O13 C15 O12 120.8(11) . .
O13 C15 C14 117.0(12) . .
O12 C15 C14 122.2(11) . .

loop_
_geom_bond_atom_site_label_1
_geom_bond_atom_site_label_2
_geom_bond_distance
_geom_bond_site_symmetry_2
Cu1 O8 1.958(8) .
Cu1 O7 1.958(8) .
Cu1 O5 1.961(7) .
Cu1 O6 1.976(7) .
Cu1 O9 2.256(8) .
Cu2 O14 1.917(8) .
Cu2 O16 1.955(9) .
Cu2 O12 1.976(9) 5_666
Cu2 O15 1.983(9) .
Cu2 O12 2.373(9) .
O1 C1 1.266(13) .
O2 C1 1.208(13) .
O3 C3 1.220(13) .
O4 C8 1.201(13) .
O5 C8 1.299(12) .
O7 C3 1.259(15) 7_546
O9 C11 1.224(13) .
O10 C10 1.303(15) .
O10 H10 0.8200 .
O11 C10 1.208(16) .
O12 C15 1.264(15) .
O12 Cu2 1.976(9) 5_666
O13 C15 1.248(15) .
O14 C11 1.282(13) 3
N1 C5 1.345(14) .
N1 C4 1.445(15) .
N1 C2 1.465(13) .
N2 C6 1.334(14) .
N2 C5 1.343(13) .
N3 C6 1.366(13) .
N3 C9 1.403(15) .
N3 C7 1.461(14) .
N4 C12 1.324(14) .
N4 C6 1.358(14) .
N5 C12 1.359(13) .
N5 C14 1.442(15) .
N5 C13 1.462(14) .
N6 C5 1.329(14) .
N6 C12 1.374(14) .
C1 C2 1.505(16) .
C2 H2A 0.9700 .
C2 H2B 0.9700 .
C3 O7 1.259(15) 7_546
C3 C4 1.509(17) .
C4 H4A 0.9700 .
C4 H4B 0.9700 .
C7 C8 1.540(14) .
C7 H7A 0.9700 .
C7 H7B 0.9700 .
C9 C10 1.523(18) .
C9 H9A 0.9700 .
C9 H9B 0.9700 .
C11 O14 1.282(13) 3_445
C11 C13 1.511(16) 7_556
C13 C11 1.511(17) 7_556
C13 H13A 0.9700 .
C13 H13B 0.9700 .
C14 C15 1.509(15) .
C14 H14A 0.9700 .
C14 H14B 0.9700 .

loop_
_geom_torsion_atom_site_label_1
_geom_torsion_atom_site_label_2
_geom_torsion_atom_site_label_3
_geom_torsion_atom_site_label_4
_geom_torsion
_geom_torsion_site_symmetry_1
_geom_torsion_site_symmetry_4
O8 Cu1 O5 C8 -91.5(8) . .
O6 Cu1 O5 C8 85.8(8) . .
O9 Cu1 O5 C8 175.4(8) . .
O8 Cu1 O7 C3 84.7(8) . 7_546
O9 Cu1 O7 C3 177.7(8) . 7_546
O8 Cu1 O9 C11 -179.1(8) . .
O7 Cu1 O9 C11 92.3(8) . .
O5 Cu1 O9 C11 -90.3(9) . .
O6 Cu1 O9 C11 3.5(8) . .
O14 Cu2 O12 C15 -98.4(10) . .
O16 Cu2 O12 C15 78.2(10) . .
O12 Cu2 O12 C15 169.3(12) 5_666 .
O15 Cu2 O12 C15 -9.4(10) . .
O14 Cu2 O12 Cu2 92.3(4) . 5_666
O16 Cu2 O12 Cu2 -91.1(4) . 5_666
O12 Cu2 O12 Cu2 0.0 5_666 5_666
O15 Cu2 O12 Cu2 -178.7(4) . 5_666
O16 Cu2 O14 C11 44(3) . 3
O12 Cu2 O14 C11 -76.7(11) 5_666 3
O15 Cu2 O14 C11 115.0(11) . 3
O12 Cu2 O14 C11 -155.3(10) . 3
C5 N1 C2 C1 -112.6(11) . .
C4 N1 C2 C1 75.3(13) . .
O2 C1 C2 N1 -174.4(12) . .
O1 C1 C2 N1 5.7(16) . .
C5 N1 C4 C3 -81.3(12) . .
C2 N1 C4 C3 90.8(11) . .
O3 C3 C4 N1 8.1(15) . .
O7 C3 C4 N1 -171.6(9) 7_546 .
C12 N6 C5 N2 2.9(15) . .
C12 N6 C5 N1 179.7(9) . .
C6 N2 C5 N6 -2.7(15) . .
C6 N2 C5 N1 -179.5(9) . .
C4 N1 C5 N6 176.4(9) . .
C2 N1 C5 N6 4.6(14) . .
C4 N1 C5 N2 -6.5(14) . .
C2 N1 C5 N2 -178.3(9) . .
C5 N2 C6 N4 0.1(15) . .
C5 N2 C6 N3 180.0(9) . .
C12 N4 C6 N2 1.8(15) . .
C12 N4 C6 N3 -178.0(9) . .
C9 N3 C6 N2 -176.9(10) . .
C7 N3 C6 N2 6.3(13) . .
C9 N3 C6 N4 3.0(14) . .
C7 N3 C6 N4 -173.9(8) . .
C6 N3 C7 C8 64.7(11) . .
C9 N3 C7 C8 -112.0(11) . .
Cu1 O5 C8 O4 -18.9(15) . .
Cu1 O5 C8 C7 162.4(6) . .
N3 C7 C8 O4 -151.3(10) . .
N3 C7 C8 O5 27.5(12) . .
C6 N3 C9 C10 -73.1(15) . .
C7 N3 C9 C10 103.5(13) . .
N3 C9 C10 O11 158.8(14) . .
N3 C9 C10 O10 -21.5(18) . .
Cu1 O9 C11 O14 -107.2(11) . 3_445
Cu1 O9 C11 C13 77.1(11) . 7_556
C6 N4 C12 N5 175.9(9) . .
C6 N4 C12 N6 -1.6(15) . .
C14 N5 C12 N4 4.7(15) . .
C13 N5 C12 N4 170.8(9) . .
C14 N5 C12 N6 -177.5(9) . .
C13 N5 C12 N6 -11.5(15) . .
C5 N6 C12 N4 -0.5(15) . .
C5 N6 C12 N5 -178.1(9) . .
C12 N5 C13 C11 103.8(12) . 7_556
C14 N5 C13 C11 -90.1(13) . 7_556
C12 N5 C14 C15 -104.7(12) . .
C13 N5 C14 C15 89.2(13) . .
Cu2 O12 C15 O13 177.2(9) 5_666 .
Cu2 O12 C15 O13 10.8(17) . .
Cu2 O12 C15 C14 -0.9(17) 5_666 .
Cu2 O12 C15 C14 -167.4(8) . .
N5 C14 C15 O13 -164.6(11) . .
N5 C14 C15 O12 13.6(16) . .
